data_4327703
loop_
_publ_author_name
'Andrew P. Purdy'
'Alan D. Berry'
'Clifford F. George'

_publ_section_title
;
 Synthesis, Structure, and Thiolysis Reactions of Pyridine Soluble
 Alkaline Earth and Yttrium Thiolates
;
_journal_name_full 'Inorganic Chemistry'
_journal_page_first 3370
_journal_page_last 3375
_journal_paper_doi 10.1021/ic970045+
_journal_volume 36
_journal_year 1997
_chemical_compound_source 'Y(NH2)3 + 3HSCEt3 in pyridine, recr PhMe'
_chemical_formula_analytical 'C31.1 H55.7 N1.88 S3.05 Y'
_chemical_formula_moiety '(Y 3+)2, (Et3CS -)6, (C5H5N)4'
_chemical_formula_structural (Y(SCEt3)3(C5H5N)2)2
_chemical_formula_sum 'C62 H108 N4 S6 Y2'
_chemical_formula_weight 1279.70
_chemical_name_common 'yttrium-t-heptylthiolate dipyridine dimer'
_chemical_name_systematic
;
 di-yttrium, tetrakis(3-ethyl-3-pentanethiolato-)-bis-(mu-3-ethyl-3-
 pentanethiolato-)tetrapyridine complex
;
_space_group_IT_number 2
_symmetry_cell_setting triclinic
_symmetry_space_group_name_Hall '-P 1'
_symmetry_space_group_name_H-M 'P -1'
_atom_sites_solution_hydrogens geom
_atom_sites_solution_primary direct
_atom_sites_solution_secondary difmap
_audit_creation_method SHELXL
_cell_angle_alpha 81.612(7)
_cell_angle_beta 79.546(5)
_cell_angle_gamma 78.169(7)
_cell_formula_units_Z 2
_cell_length_a 11.5918(10)
_cell_length_b 17.328(2)
_cell_length_c 18.376(2)
_cell_measurement_reflns_used 40
_cell_measurement_temperature 293(2)
_cell_measurement_theta_max 12.49
_cell_measurement_theta_min 11.72
_cell_volume 3530.0(6)
_computing_cell_refinement 'Siemens XSCANS'
_computing_data_collection 'Siemens XSCANS'
_computing_data_reduction 'Siemens SHELXTL'
_computing_molecular_graphics 'Siemens SHELXTL'
_computing_publication_material 'Siemens SHELXTL'
_computing_structure_refinement 'SHELXL-93 (Sheldrick, 1993)'
_computing_structure_solution 'SHELXS-86 (Sheldrick, 1990)'
_diffrn_ambient_temperature 293(2)
_diffrn_measurement_device 'Siemens P4'
_diffrn_measurement_method '2\q/\w scans'
_diffrn_radiation_monochromator graphite
_diffrn_radiation_source 'fine-focus sealed tube'
_diffrn_radiation_type MoK\a
_diffrn_radiation_wavelength 0.71073
_diffrn_reflns_av_R_equivalents 0.0347
_diffrn_reflns_av_sigmaI/netI 0.1972
_diffrn_reflns_limit_h_max 12
_diffrn_reflns_limit_h_min 0
_diffrn_reflns_limit_k_max 18
_diffrn_reflns_limit_k_min -18
_diffrn_reflns_limit_l_max 19
_diffrn_reflns_limit_l_min -19
_diffrn_reflns_number 10050
_diffrn_reflns_theta_max 22.49
_diffrn_reflns_theta_min 1.56
_diffrn_standards_decay_% -7.80
_diffrn_standards_interval_count 97
_diffrn_standards_number 3
_exptl_absorpt_coefficient_mu 1.850
_exptl_absorpt_correction_T_max 0.3603
_exptl_absorpt_correction_T_min 0.3189
_exptl_absorpt_correction_type 'semi empirical \Y scans xprep, siemens 94'
_exptl_crystal_colour clear
_exptl_crystal_density_diffrn 1.204
_exptl_crystal_density_meas ?
_exptl_crystal_description irregular
_exptl_crystal_F_000 1364
_exptl_crystal_size_max 0.40
_exptl_crystal_size_mid 0.32
_exptl_crystal_size_min 0.28
_refine_diff_density_max 0.496
_refine_diff_density_min -0.403
_refine_diff_density_rms 0.088
_refine_ls_extinction_method none
_refine_ls_goodness_of_fit_all 1.025
_refine_ls_goodness_of_fit_obs 1.142
_refine_ls_hydrogen_treatment constr
_refine_ls_matrix_type full
_refine_ls_number_parameters 667
_refine_ls_number_reflns 9191
_refine_ls_number_restraints 0
_refine_ls_restrained_S_all 1.026
_refine_ls_restrained_S_obs 1.142
_refine_ls_R_factor_all 0.1930
_refine_ls_R_factor_obs 0.0758
_refine_ls_shift/esd_max 0.032
_refine_ls_shift/esd_mean 0.001
_refine_ls_structure_factor_coef Fsqd
_refine_ls_weighting_details 'w=1/[\s^2^(Fo^2^)+(0.0383P)^2^+3.3509P] where P=(Fo^2^+2Fc^2^)/3'
_refine_ls_weighting_scheme calc
_refine_ls_wR_factor_all 0.1631
_refine_ls_wR_factor_obs 0.1196
_reflns_number_observed 4312
_reflns_number_total 9192
_reflns_observed_criterion >2sigma(I)
_cod_data_source_file ic9700452B_2.cif
_cod_data_source_block yttrium(iii)t-heptylthiolate_bis(pyridine)_complex
_cod_depositor_comments
;
The following automatic conversions were performed:

'_exptl_crystal_density_meas' value 'N/A' was changed to '?' - the
value is perceived as not measured.

Automatic conversion script
Id: cif_fix_values 3008 2015-01-20 13:52:24Z robertas 

The following automatic conversions were performed:

'_refine_ls_weighting_scheme' value 'calc
w=1/[\s^2^(Fo^2^)+(0.0383P)^2^+3.3509P] where P=(Fo^2^+2Fc^2^)/3' was
changed to 'calc'. New tag '_refine_ls_weighting_details' was
created. The value of the new tag was set to
'w=1/[\s^2^(Fo^2^)+(0.0383P)^2^+3.3509P] where P=(Fo^2^+2Fc^2^)/3'.

Automatic conversion script
Id: cif_fix_values 3143 2015-03-26 13:38:13Z robertas 
;
_cod_original_cell_volume 3529.8(6)
_cod_database_code 4327703

loop_
_symmetry_equiv_pos_as_xyz
'x, y, z'
'-x, -y, -z'

loop_
_atom_site_aniso_label
_atom_site_aniso_U_11
_atom_site_aniso_U_22
_atom_site_aniso_U_33
_atom_site_aniso_U_23
_atom_site_aniso_U_13
_atom_site_aniso_U_12
Y1 0.0451(8) 0.0313(7) 0.0367(7) -0.0021(6) -0.0041(6) -0.0112(6)
S1 0.053(2) 0.034(2) 0.036(2) -0.0021(13) -0.0141(15) -0.0109(15)
S2 0.058(2) 0.034(2) 0.055(2) -0.0053(15) -0.018(2) -0.006(2)
S3 0.079(3) 0.056(2) 0.088(3) -0.011(2) -0.021(2) -0.029(2)
C1 0.068(9) 0.040(7) 0.032(7) 0.001(6) -0.016(6) -0.010(6)
C2 0.093(11) 0.054(8) 0.027(7) -0.005(6) -0.010(7) -0.017(8)
C3 0.102(13) 0.099(12) 0.053(10) -0.009(8) 0.018(9) -0.026(10)
C4 0.084(10) 0.062(9) 0.047(8) 0.001(7) -0.030(7) -0.017(7)
C5 0.185(17) 0.075(11) 0.104(13) -0.021(10) -0.092(13) -0.019(11)
C6 0.045(8) 0.045(8) 0.073(9) 0.018(7) -0.013(7) -0.011(7)
C7 0.076(11) 0.079(11) 0.109(13) -0.015(9) -0.032(9) -0.016(9)
C8 0.053(8) 0.029(7) 0.045(8) -0.009(6) -0.011(6) 0.000(6)
C9 0.083(10) 0.032(7) 0.079(10) -0.011(7) -0.003(8) -0.011(7)
C10 0.099(12) 0.080(10) 0.066(10) 0.022(8) 0.005(9) -0.033(9)
C11 0.057(9) 0.064(9) 0.079(10) -0.018(8) -0.004(8) 0.027(7)
C12 0.082(11) 0.085(11) 0.092(12) -0.006(9) -0.032(9) 0.015(9)
C13 0.083(11) 0.050(8) 0.048(9) -0.014(7) -0.008(8) 0.017(7)
C14 0.094(13) 0.117(14) 0.062(10) 0.014(9) 0.022(9) 0.004(10)
C15 0.093(12) 0.072(11) 0.083(11) -0.001(9) -0.022(10) -0.053(10)
C16 0.203(31) 0.235(40) 0.985(115) -0.329(57) -0.282(48) 0.003(27)
C17 0.485(55) 0.267(38) 0.201(27) -0.162(26) 0.154(32) -0.308(41)
C18 0.100(14) 0.141(17) 0.129(17) -0.003(14) -0.019(12) -0.073(13)
C19 0.210(23) 0.165(20) 0.149(19) 0.039(15) 0.007(16) -0.103(18)
C20 0.115(18) 0.098(16) 0.425(43) -0.017(21) -0.152(25) -0.025(13)
C21 0.188(28) 0.117(22) 0.502(55) -0.063(27) -0.027(29) -0.004(19)
N1 0.059(8) 0.056(7) 0.052(8) -0.010(6) 0.007(6) -0.007(6)
C22 0.106(13) 0.072(11) 0.058(10) -0.016(8) 0.025(10) -0.020(10)
C23 0.088(13) 0.134(15) 0.081(12) -0.022(11) 0.035(10) -0.059(11)
C24 0.122(17) 0.107(15) 0.051(11) 0.001(10) 0.038(11) -0.008(12)
C25 0.111(15) 0.095(13) 0.057(12) -0.018(9) -0.029(11) 0.012(11)
C26 0.074(11) 0.067(10) 0.051(9) -0.005(8) -0.004(8) 0.006(8)
N2 0.061(8) 0.043(6) 0.042(6) 0.003(5) 0.009(5) -0.020(6)
C27 0.043(9) 0.095(12) 0.105(13) 0.028(9) 0.004(9) 0.008(9)
C28 0.040(10) 0.144(17) 0.128(16) 0.006(13) 0.036(10) 0.026(10)
C29 0.114(16) 0.129(17) 0.071(12) 0.029(11) 0.017(12) -0.057(13)
C30 0.115(14) 0.067(11) 0.068(11) 0.017(8) -0.001(11) -0.024(10)
C31 0.069(10) 0.070(10) 0.045(8) 0.001(7) 0.002(7) -0.028(8)
Y1' 0.0410(8) 0.0262(7) 0.0350(7) -0.0023(5) -0.0039(6) -0.0062(6)
S1' 0.047(2) 0.028(2) 0.043(2) -0.0036(13) 0.0100(15) -0.0084(14)
S2' 0.051(2) 0.038(2) 0.046(2) -0.0072(15) -0.007(2) 0.0022(15)
S3' 0.062(2) 0.040(2) 0.061(2) -0.012(2) 0.010(2) -0.025(2)
C1' 0.056(9) 0.036(7) 0.059(8) -0.007(6) 0.027(7) -0.013(7)
C2' 0.099(12) 0.043(8) 0.054(9) -0.010(7) 0.020(8) 0.001(8)
C3' 0.129(14) 0.071(11) 0.046(9) -0.002(8) -0.014(9) -0.005(10)
C4' 0.056(10) 0.053(9) 0.096(12) 0.007(8) 0.023(8) -0.014(8)
C5' 0.051(10) 0.104(13) 0.175(18) -0.031(12) 0.022(11) -0.020(9)
C6' 0.090(11) 0.031(7) 0.068(9) 0.000(7) 0.039(8) -0.004(7)
C7' 0.180(17) 0.066(10) 0.078(11) 0.004(9) 0.072(11) 0.003(11)
C8' 0.062(9) 0.039(8) 0.050(8) -0.016(6) -0.006(7) 0.017(7)
C9' 0.074(12) 0.101(13) 0.089(12) -0.006(10) -0.020(9) -0.009(9)
C10' 0.066(11) 0.094(13) 0.163(18) -0.004(12) -0.007(11) -0.021(9)
C11' 0.091(11) 0.065(9) 0.042(8) 0.010(7) -0.012(8) 0.033(8)
C12' 0.154(16) 0.123(14) 0.061(10) -0.004(9) -0.046(11) 0.053(12)
C13' 0.085(10) 0.039(8) 0.062(9) -0.017(7) -0.014(8) 0.007(7)
C14' 0.142(15) 0.041(9) 0.104(13) -0.025(8) 0.008(11) -0.025(9)
C15' 0.066(10) 0.040(8) 0.091(11) -0.033(7) 0.011(8) -0.024(7)
C16' 0.081(12) 0.053(10) 0.162(18) -0.037(10) -0.001(12) -0.003(9)
C17' 0.136(17) 0.062(11) 0.163(19) 0.009(12) -0.020(14) 0.001(10)
C18' 0.096(12) 0.072(11) 0.104(12) -0.032(9) 0.009(10) -0.063(10)
C19' 0.064(11) 0.152(17) 0.172(18) -0.050(14) -0.036(12) -0.020(11)
C20' 0.114(13) 0.049(9) 0.065(10) -0.010(8) -0.012(9) -0.042(8)
C21' 0.127(14) 0.095(12) 0.113(13) -0.048(11) -0.019(11) -0.039(11)
N1' 0.059(7) 0.036(6) 0.043(6) -0.002(5) -0.014(5) -0.006(5)
C22' 0.077(11) 0.060(10) 0.081(11) -0.010(8) -0.023(9) -0.018(9)
C23' 0.108(14) 0.079(12) 0.136(16) -0.003(11) -0.064(13) -0.038(10)
C24' 0.120(16) 0.085(13) 0.087(13) -0.022(10) -0.071(12) 0.007(11)
C25' 0.091(12) 0.080(11) 0.042(9) 0.003(8) -0.028(9) 0.008(9)
C26' 0.070(10) 0.043(8) 0.066(10) 0.003(7) -0.013(8) -0.009(7)
N2' 0.039(7) 0.032(6) 0.065(8) -0.002(5) -0.002(5) -0.003(5)
C27' 0.067(10) 0.064(9) 0.054(9) -0.014(8) -0.010(8) 0.007(7)
C28' 0.082(12) 0.114(13) 0.047(9) -0.019(8) -0.031(9) -0.009(10)
C29' 0.080(13) 0.106(14) 0.100(14) -0.009(11) -0.062(11) 0.003(10)
C30' 0.058(11) 0.124(15) 0.127(16) -0.053(13) -0.045(11) 0.027(10)
C31' 0.082(11) 0.066(10) 0.064(10) -0.023(8) -0.017(9) 0.003(9)

loop_
_atom_site_label
_atom_site_type_symbol
_atom_site_fract_x
_atom_site_fract_y
_atom_site_fract_z
_atom_site_U_iso_or_equiv
_atom_site_thermal_displace_type
_atom_site_occupancy
_atom_site_calc_flag
_atom_site_refinement_flags
Y1 Y 0.02514(10) 0.85999(6) 0.00344(6) 0.0376(3) Uani 1 d .
S1 S 0.0849(2) 0.9890(2) 0.05981(15) 0.0397(8) Uani 1 d .
S2 S 0.1840(3) 0.7594(2) 0.0776(2) 0.0486(8) Uani 1 d .
S3 S -0.0627(3) 0.7631(2) -0.0562(2) 0.0703(11) Uani 1 d .
C1 C 0.1529(10) 0.9723(6) 0.1479(6) 0.046(3) Uani 1 d .
C2 C 0.0829(11) 0.9218(7) 0.2060(6) 0.058(4) Uani 1 d .
H2A H 0.1264(11) 0.9058(7) 0.2477(6) 0.063 Uiso 1 calc R
H2B H 0.0807(11) 0.8739(7) 0.1851(6) 0.063 Uiso 1 calc R
C3 C -0.0444(12) 0.9582(8) 0.2360(7) 0.087(5) Uani 1 d .
H3A H -0.0792(12) 0.9204(8) 0.2724(7) 0.104 Uiso 1 calc R
H3B H -0.0902(12) 0.9727(8) 0.1959(7) 0.104 Uiso 1 calc R
H3C H -0.0443(12) 1.0047(8) 0.2588(7) 0.104 Uiso 1 calc R
C4 C 0.1502(11) 1.0545(7) 0.1721(6) 0.062(4) Uani 1 d .
H4A H 0.1918(11) 1.0855(7) 0.1313(6) 0.068 Uiso 1 calc R
H4B H 0.0678(11) 1.0816(7) 0.1809(6) 0.068 Uiso 1 calc R
C5 C 0.2054(14) 1.0527(8) 0.2413(7) 0.112(6) Uani 1 d .
H5A H 0.1998(14) 1.1060(8) 0.2522(7) 0.134 Uiso 1 calc R
H5B H 0.2877(14) 1.0275(8) 0.2328(7) 0.134 Uiso 1 calc R
H5C H 0.1635(14) 1.0236(8) 0.2826(7) 0.134 Uiso 1 calc R
C6 C 0.2817(10) 0.9286(7) 0.1298(6) 0.056(3) Uani 1 d .
H6A H 0.3057(10) 0.8777(7) 0.1525(6) 0.062 Uiso 1 calc R
C7 C 0.3674(11) 0.9690(7) 0.0752(7) 0.085(5) Uani 1 d .
H7A H 0.4441(11) 0.9347(7) 0.0695(7) 0.102 Uiso 1 calc R
H7B H 0.3742(11) 1.0171(7) 0.0928(7) 0.102 Uiso 1 calc R
H7C H 0.3393(11) 0.9813(7) 0.0281(7) 0.102 Uiso 1 calc R
C8 C 0.2340(10) 0.6547(6) 0.0578(6) 0.043(3) Uani 1 d .
C9 C 0.1304(11) 0.6086(6) 0.0854(7) 0.065(4) Uani 1 d .
H9A H 0.0632(11) 0.6357(6) 0.0611(7) 0.072 Uiso 1 calc R
H9B H 0.1552(11) 0.5564(6) 0.0682(7) 0.072 Uiso 1 calc R
C10 C 0.0869(11) 0.5974(7) 0.1674(7) 0.085(4) Uani 1 d .
H10A H 0.0229(11) 0.5680(7) 0.1768(7) 0.101 Uiso 1 calc R
H10B H 0.0588(11) 0.6482(7) 0.1854(7) 0.101 Uiso 1 calc R
H10C H 0.1511(11) 0.5687(7) 0.1926(7) 0.101 Uiso 1 calc R
C11 C 0.3356(10) 0.6212(7) 0.1029(7) 0.072(4) Uani 1 d .
H11A H 0.3050(10) 0.6261(7) 0.1551(7) 0.079 Uiso 1 calc R
H11B H 0.3969(10) 0.6535(7) 0.0878(7) 0.079 Uiso 1 calc R
C12 C 0.3937(11) 0.5338(7) 0.0947(7) 0.089(5) Uani 1 d .
H12A H 0.4561(11) 0.5178(7) 0.1247(7) 0.107 Uiso 1 calc R
H12B H 0.4266(11) 0.5284(7) 0.0435(7) 0.107 Uiso 1 calc R
H12C H 0.3345(11) 0.5009(7) 0.1109(7) 0.107 Uiso 1 calc R
C13 C 0.2714(11) 0.6495(7) -0.0247(6) 0.064(4) Uani 1 d .
H13A H 0.2822(11) 0.5943(7) -0.0331(6) 0.071 Uiso 1 calc R
H13B H 0.2064(11) 0.6787(7) -0.0499(6) 0.071 Uiso 1 calc R
C14 C 0.3832(12) 0.6800(9) -0.0606(7) 0.101(6) Uani 1 d .
H14A H 0.3982(12) 0.6738(9) -0.1127(7) 0.121 Uiso 1 calc R
H14B H 0.4493(12) 0.6506(9) -0.0375(7) 0.121 Uiso 1 calc R
H14C H 0.3733(12) 0.7352(9) -0.0544(7) 0.121 Uiso 1 calc R
C15 C -0.1811(14) 0.7056(9) -0.0457(9) 0.077(4) Uani 1 d .
C16 C -0.1363(27) 0.6502(19) -0.1123(28) 0.430(40) Uani 1 d .
H16A H -0.2003(27) 0.6277(19) -0.1233(28) 0.473 Uiso 1 calc R
H16B H -0.1002(27) 0.6786(19) -0.1573(28) 0.473 Uiso 1 calc R
C17 C -0.0497(27) 0.5911(15) -0.0784(13) 0.296(24) Uani 1 d .
H17A H -0.0137(27) 0.5524(15) -0.1121(13) 0.355 Uiso 1 calc R
H17B H -0.0883(27) 0.5656(15) -0.0333(13) 0.355 Uiso 1 calc R
H17C H 0.0107(27) 0.6159(15) -0.0670(13) 0.355 Uiso 1 calc R
C18 C -0.2027(14) 0.6681(10) 0.0348(10) 0.117(6) Uani 1 d .
H18A H -0.1266(14) 0.6382(10) 0.0464(10) 0.129 Uiso 1 calc R
H18B H -0.2255(14) 0.7111(10) 0.0659(10) 0.129 Uiso 1 calc R
C19 C -0.2912(17) 0.6152(11) 0.0586(10) 0.175(9) Uani 1 d .
H19A H -0.2933(17) 0.5970(11) 0.1106(10) 0.210 Uiso 1 calc R
H19B H -0.2692(17) 0.5705(11) 0.0304(10) 0.210 Uiso 1 calc R
H19C H -0.3687(17) 0.6438(11) 0.0501(10) 0.210 Uiso 1 calc R
C20 C -0.2823(18) 0.7485(12) -0.0855(15) 0.199(13) Uani 1 d .
H20A H -0.3278(18) 0.7116(12) -0.0965(15) 0.219 Uiso 1 calc R
H20B H -0.2531(18) 0.7784(12) -0.1316(15) 0.219 Uiso 1 calc R
C21 C -0.3577(21) 0.8036(13) -0.0305(16) 0.273(18) Uani 1 d .
H21A H -0.4253(21) 0.8338(13) -0.0516(16) 0.328 Uiso 1 calc R
H21B H -0.3106(21) 0.8390(13) -0.0200(16) 0.328 Uiso 1 calc R
H21C H -0.3848(21) 0.7727(13) 0.0148(16) 0.328 Uiso 1 calc R
N1 N 0.1820(9) 0.8584(6) -0.1081(6) 0.058(3) Uani 1 d .
C22 C 0.2721(14) 0.8923(8) -0.1072(7) 0.082(5) Uani 1 d .
H22A H 0.2718(14) 0.9162(8) -0.0650(7) 0.090 Uiso 1 calc R
C23 C 0.3677(13) 0.8957(9) -0.1634(9) 0.100(5) Uani 1 d .
H23A H 0.4279(13) 0.9226(9) -0.1602(9) 0.110 Uiso 1 calc R
C24 C 0.3707(16) 0.8581(10) -0.2236(9) 0.103(6) Uani 1 d .
H24A H 0.4338(16) 0.8589(10) -0.2628(9) 0.114 Uiso 1 calc R
C25 C 0.2799(16) 0.8189(9) -0.2264(8) 0.089(5) Uani 1 d .
H25A H 0.2810(16) 0.7908(9) -0.2660(8) 0.098 Uiso 1 calc R
C26 C 0.1870(12) 0.8236(7) -0.1672(8) 0.067(4) Uani 1 d .
H26A H 0.1229(12) 0.8000(7) -0.1698(8) 0.074 Uiso 1 calc R
N2 N -0.1371(9) 0.8515(5) 0.1109(5) 0.050(3) Uani 1 d .
C27 C -0.2452(12) 0.8925(8) 0.1111(8) 0.090(5) Uani 1 d .
H27A H -0.2588(12) 0.9339(8) 0.0735(8) 0.099 Uiso 1 calc R
C28 C -0.3394(12) 0.8770(11) 0.1646(10) 0.119(7) Uani 1 d .
H28A H -0.4147(12) 0.9083(11) 0.1634(10) 0.131 Uiso 1 calc R
C29 C -0.3220(17) 0.8152(11) 0.2198(9) 0.108(6) Uani 1 d .
H29A H -0.3854(17) 0.8028(11) 0.2556(9) 0.118 Uiso 1 calc R
C30 C -0.2128(16) 0.7736(9) 0.2209(8) 0.086(5) Uani 1 d .
H30A H -0.1970(16) 0.7319(9) 0.2580(8) 0.095 Uiso 1 calc R
C31 C -0.1227(11) 0.7939(8) 0.1652(7) 0.061(4) Uani 1 d .
H31A H -0.0462(11) 0.7645(8) 0.1663(7) 0.067 Uiso 1 calc R
Y1' Y 0.46349(10) 0.63918(6) 0.50717(6) 0.0345(3) Uani 1 d .
S1' S 0.3897(2) 0.4931(2) 0.5621(2) 0.0410(8) Uani 1 d .
S2' S 0.3055(3) 0.7450(2) 0.5814(2) 0.0462(8) Uani 1 d .
S3' S 0.6126(3) 0.7290(2) 0.4304(2) 0.0541(9) Uani 1 d .
C1' C 0.2884(10) 0.4790(6) 0.6524(6) 0.054(3) Uani 1 d .
C2' C 0.3564(12) 0.4179(7) 0.7072(7) 0.071(4) Uani 1 d .
H2'A H 0.2997(12) 0.4048(7) 0.7507(7) 0.078 Uiso 1 calc R
H2'B H 0.3881(12) 0.3698(7) 0.6836(7) 0.078 Uiso 1 calc R
C3' C 0.4580(13) 0.4438(8) 0.7331(7) 0.085(5) Uani 1 d .
H3'A H 0.4942(13) 0.4019(8) 0.7667(7) 0.102 Uiso 1 calc R
H3'B H 0.4277(13) 0.4904(8) 0.7581(7) 0.102 Uiso 1 calc R
H3'C H 0.5164(13) 0.4553(8) 0.6908(7) 0.102 Uiso 1 calc R
C4' C 0.1837(11) 0.4445(7) 0.6411(7) 0.074(4) Uani 1 d .
H4'A H 0.1361(11) 0.4336(7) 0.6893(7) 0.081 Uiso 1 calc R
H4'B H 0.2142(11) 0.3944(7) 0.6208(7) 0.081 Uiso 1 calc R
C5' C 0.1027(11) 0.4981(9) 0.5894(9) 0.113(6) Uani 1 d .
H5'A H 0.0390(11) 0.4722(9) 0.5851(9) 0.135 Uiso 1 calc R
H5'B H 0.1484(11) 0.5081(9) 0.5411(9) 0.135 Uiso 1 calc R
H5'C H 0.0702(11) 0.5474(9) 0.6097(9) 0.135 Uiso 1 calc R
C6' C 0.2502(11) 0.5592(6) 0.6832(6) 0.071(4) Uani 1 d .
H6'A H 0.2098(11) 0.5967(6) 0.6472(6) 0.078 Uiso 1 calc R
H6'B H 0.3212(11) 0.5782(6) 0.6880(6) 0.078 Uiso 1 calc R
C7' C 0.1675(13) 0.5591(8) 0.7589(7) 0.125(7) Uani 1 d .
H7'A H 0.1483(13) 0.6118(8) 0.7737(7) 0.150 Uiso 1 calc R
H7'B H 0.2072(13) 0.5235(8) 0.7956(7) 0.150 Uiso 1 calc R
H7'C H 0.0955(13) 0.5421(8) 0.7547(7) 0.150 Uiso 1 calc R
C8' C 0.1747(11) 0.8168(7) 0.5545(6) 0.054(3) Uani 1 d .
C9' C 0.0661(13) 0.7757(9) 0.5709(9) 0.088(5) Uani 1 d .
H9'A H 0.0299(13) 0.7666(9) 0.5325(9) 0.097 Uiso 1 calc R
C10' C 0.0204(12) 0.7509(8) 0.6500(9) 0.109(6) Uani 1 d .
H10D H -0.0472(12) 0.7261(8) 0.6525(9) 0.131 Uiso 1 calc R
H10E H -0.0030(12) 0.7966(8) 0.6769(9) 0.131 Uiso 1 calc R
H10F H 0.0820(12) 0.7139(8) 0.6718(9) 0.131 Uiso 1 calc R
C11' C 0.1972(11) 0.8443(7) 0.4715(6) 0.074(4) Uani 1 d .
H11C H 0.2741(11) 0.8609(7) 0.4600(6) 0.082 Uiso 1 calc R
H11D H 0.2029(11) 0.7991(7) 0.4446(6) 0.082 Uiso 1 calc R
C12' C 0.1052(13) 0.9114(9) 0.4419(7) 0.121(7) Uani 1 d .
H12D H 0.1284(13) 0.9238(9) 0.3893(7) 0.145 Uiso 1 calc R
H12E H 0.1003(13) 0.9574(9) 0.4665(7) 0.145 Uiso 1 calc R
H12F H 0.0288(13) 0.8954(9) 0.4512(7) 0.145 Uiso 1 calc R
C13' C 0.1503(11) 0.8859(6) 0.6004(7) 0.063(4) Uani 1 d .
H13C H 0.1364(11) 0.8654(6) 0.6526(7) 0.069 Uiso 1 calc R
H13D H 0.0771(11) 0.9206(6) 0.5891(7) 0.069 Uiso 1 calc R
C14' C 0.2472(13) 0.9355(7) 0.5893(8) 0.097(5) Uani 1 d .
H14D H 0.2229(13) 0.9774(7) 0.6207(8) 0.116 Uiso 1 calc R
H14E H 0.2603(13) 0.9579(7) 0.5381(8) 0.116 Uiso 1 calc R
H14F H 0.3197(13) 0.9025(7) 0.6018(8) 0.116 Uiso 1 calc R
C15' C 0.6468(11) 0.8160(7) 0.4653(8) 0.064(4) Uani 1 d .
C16' C 0.5416(12) 0.8877(8) 0.4579(10) 0.100(5) Uani 1 d .
H16C H 0.4703(12) 0.8729(8) 0.4885(10) 0.109 Uiso 1 calc R
H16D H 0.5593(12) 0.9316(8) 0.4785(10) 0.109 Uiso 1 calc R
C17' C 0.5142(14) 0.9163(8) 0.3813(10) 0.126(7) Uani 1 d .
H17D H 0.4485(14) 0.9602(8) 0.3834(10) 0.151 Uiso 1 calc R
H17E H 0.4936(14) 0.8741(8) 0.3606(10) 0.151 Uiso 1 calc R
H17F H 0.5830(14) 0.9330(8) 0.3506(10) 0.151 Uiso 1 calc R
C18' C 0.7584(12) 0.8368(8) 0.4175(8) 0.085(5) Uani 1 d .
H18C H 0.7749(12) 0.8843(8) 0.4326(8) 0.093 Uiso 1 calc R
H18D H 0.7453(12) 0.8486(8) 0.3661(8) 0.093 Uiso 1 calc R
C19' C 0.8691(12) 0.7688(10) 0.4228(9) 0.124(6) Uani 1 d .
H19D H 0.9377(12) 0.7850(10) 0.3914(9) 0.149 Uiso 1 calc R
H19E H 0.8540(12) 0.7220(10) 0.4068(9) 0.149 Uiso 1 calc R
H19F H 0.8836(12) 0.7577(10) 0.4734(9) 0.149 Uiso 1 calc R
C20' C 0.6550(12) 0.7985(7) 0.5469(7) 0.072(4) Uani 1 d .
H20C H 0.7112(12) 0.7492(7) 0.5537(7) 0.079 Uiso 1 calc R
H20D H 0.5776(12) 0.7889(7) 0.5728(7) 0.079 Uiso 1 calc R
C21' C 0.6913(13) 0.8592(8) 0.5862(8) 0.105(5) Uani 1 d .
H21D H 0.6924(13) 0.8395(8) 0.6377(8) 0.126 Uiso 1 calc R
H21E H 0.6350(13) 0.9081(8) 0.5824(8) 0.126 Uiso 1 calc R
H21F H 0.7693(13) 0.8683(8) 0.5632(8) 0.126 Uiso 1 calc R
N1' N 0.3475(9) 0.6658(5) 0.4030(5) 0.046(2) Uani 1 d .
C22' C 0.2484(13) 0.6362(7) 0.4088(8) 0.071(4) Uani 1 d .
H22B H 0.2306(13) 0.5999(7) 0.4498(8) 0.078 Uiso 1 calc R
C23' C 0.1696(14) 0.6566(9) 0.3569(10) 0.100(6) Uani 1 d .
H23B H 0.0996(14) 0.6363(9) 0.3638(10) 0.110 Uiso 1 calc R
C24' C 0.2000(16) 0.7079(10) 0.2952(9) 0.092(5) Uani 1 d .
H24B H 0.1523(16) 0.7210(10) 0.2580(9) 0.102 Uiso 1 calc R
C25' C 0.2999(14) 0.7391(8) 0.2889(7) 0.073(4) Uani 1 d .
H25B H 0.3201(14) 0.7753(8) 0.2482(7) 0.080 Uiso 1 calc R
C26' C 0.3706(11) 0.7169(7) 0.3430(7) 0.061(4) Uani 1 d .
H26B H 0.4389(11) 0.7387(7) 0.3377(7) 0.067 Uiso 1 calc R
N2' N 0.5698(8) 0.6202(5) 0.6166(5) 0.047(3) Uani 1 d .
C27' C 0.5298(11) 0.6521(7) 0.6800(7) 0.064(4) Uani 1 d .
H27B H 0.4524(11) 0.6808(7) 0.6880(7) 0.070 Uiso 1 calc R
C28' C 0.6019(13) 0.6431(9) 0.7349(7) 0.079(4) Uani 1 d .
H28B H 0.5728(13) 0.6661(9) 0.7789(7) 0.087 Uiso 1 calc R
C29' C 0.7124(14) 0.6017(9) 0.7240(9) 0.092(5) Uani 1 d .
H29B H 0.7602(14) 0.5948(9) 0.7608(9) 0.102 Uiso 1 calc R
C30' C 0.7557(13) 0.5692(9) 0.6588(10) 0.102(6) Uani 1 d .
H30B H 0.8331(13) 0.5407(9) 0.6500(10) 0.112 Uiso 1 calc R
C31' C 0.6808(13) 0.5803(7) 0.6069(7) 0.071(4) Uani 1 d .
H31B H 0.7096(13) 0.5585(7) 0.5623(7) 0.078 Uiso 1 calc R

loop_
_atom_type_symbol
_atom_type_description
_atom_type_scat_dispersion_real
_atom_type_scat_dispersion_imag
_atom_type_scat_source
C C 0.0033 0.0016 'International Tables Vol C Tables 4.2.6.8 and 6.1.1.4'
H H 0.0000 0.0000 'International Tables Vol C Tables 4.2.6.8 and 6.1.1.4'
N N 0.0061 0.0033 'International Tables Vol C Tables 4.2.6.8 and 6.1.1.4'
S S 0.1246 0.1234 'International Tables Vol C Tables 4.2.6.8 and 6.1.1.4'
Y Y -2.7962 3.5667 'International Tables Vol C Tables 4.2.6.8 and 6.1.1.4'

loop_
_geom_angle_atom_site_label_1
_geom_angle_atom_site_label_2
_geom_angle_atom_site_label_3
_geom_angle
_geom_angle_site_symmetry_1
_geom_angle_site_symmetry_3
N2 Y1 N1 174.8(4) . .
N2 Y1 S3 88.0(2) . .
N1 Y1 S3 86.9(3) . .
N2 Y1 S2 92.1(3) . .
N1 Y1 S2 88.1(2) . .
S3 Y1 S2 101.54(10) . .
N2 Y1 S1 94.3(2) . 2_575
N1 Y1 S1 87.7(2) . 2_575
S3 Y1 S1 102.48(10) . 2_575
S2 Y1 S1 155.33(9) . 2_575
N2 Y1 S1 89.6(2) . .
N1 Y1 S1 95.6(3) . .
S3 Y1 S1 168.94(10) . .
S2 Y1 S1 89.33(9) . .
S1 Y1 S1 66.93(9) 2_575 .
C1 S1 Y1 124.2(3) . 2_575
C1 S1 Y1 120.6(3) . .
Y1 S1 Y1 113.07(9) 2_575 .
C8 S2 Y1 121.4(4) . .
C15 S3 Y1 145.6(5) . .
C2 C1 C6 109.8(9) . .
C2 C1 C4 112.3(9) . .
C6 C1 C4 110.6(9) . .
C2 C1 S1 108.7(8) . .
C6 C1 S1 107.6(7) . .
C4 C1 S1 107.8(7) . .
C1 C2 C3 117.4(10) . .
C5 C4 C1 115.1(9) . .
C7 C6 C1 118.7(10) . .
C13 C8 C11 113.1(10) . .
C13 C8 C9 108.1(9) . .
C11 C8 C9 109.6(10) . .
C13 C8 S2 111.2(8) . .
C11 C8 S2 105.2(7) . .
C9 C8 S2 109.6(7) . .
C10 C9 C8 118.1(10) . .
C8 C11 C12 115.0(10) . .
C14 C13 C8 116.7(11) . .
C20 C15 C18 121.7(16) . .
C20 C15 C16 89.0(17) . .
C18 C15 C16 120.2(20) . .
C20 C15 S3 112.0(12) . .
C18 C15 S3 108.8(10) . .
C16 C15 S3 102.7(15) . .
C17 C16 C15 99.1(31) . .
C19 C18 C15 120.5(14) . .
C15 C20 C21 103.8(21) . .
C22 N1 C26 115.6(12) . .
C22 N1 Y1 117.7(9) . .
C26 N1 Y1 126.6(10) . .
N1 C22 C23 125.4(14) . .
C24 C23 C22 117.3(15) . .
C23 C24 C25 119.7(15) . .
C24 C25 C26 116.4(15) . .
N1 C26 C25 125.3(14) . .
C27 N2 C31 116.2(11) . .
C27 N2 Y1 123.3(9) . .
C31 N2 Y1 119.3(8) . .
N2 C27 C28 122.7(13) . .
C27 C28 C29 119.8(14) . .
C30 C29 C28 118.3(15) . .
C29 C30 C31 118.0(15) . .
N2 C31 C30 125.0(13) . .
N1' Y1' N2' 175.8(3) . .
N1' Y1' S3' 89.6(2) . .
N2' Y1' S3' 90.9(2) . .
N1' Y1' S2' 90.8(2) . .
N2' Y1' S2' 85.0(2) . .
S3' Y1' S2' 101.03(10) . .
N1' Y1' S1' 94.2(2) . .
N2' Y1' S1' 87.2(2) . .
S3' Y1' S1' 154.30(9) . .
S2' Y1' S1' 104.32(9) . .
N1' Y1' S1' 88.7(2) . 2_666
N2' Y1' S1' 95.4(2) . 2_666
S3' Y1' S1' 88.15(9) . 2_666
S2' Y1' S1' 170.81(9) . 2_666
S1' Y1' S1' 66.56(9) . 2_666
C1' S1' Y1' 122.4(4) . .
C1' S1' Y1' 121.6(4) . 2_666
Y1' S1' Y1' 113.44(9) . 2_666
C8' S2' Y1' 131.7(4) . .
C15' S3' Y1' 123.7(4) . .
C4' C1' C6' 112.9(10) . .
C4' C1' C2' 106.6(10) . .
C6' C1' C2' 110.2(10) . .
C4' C1' S1' 110.1(8) . .
C6' C1' S1' 107.8(7) . .
C2' C1' S1' 109.2(8) . .
C3' C2' C1' 115.9(11) . .
C1' C4' C5' 114.5(11) . .
C1' C6' C7' 115.4(9) . .
C13' C8' C11' 111.4(10) . .
C13' C8' C9' 108.9(10) . .
C11' C8' C9' 108.6(11) . .
C13' C8' S2' 109.2(8) . .
C11' C8' S2' 109.8(8) . .
C9' C8' S2' 108.7(9) . .
C10' C9' C8' 117.9(13) . .
C12' C11' C8' 116.7(10) . .
C8' C13' C14' 116.2(11) . .
C20' C15' C18' 114.1(12) . .
C20' C15' C16' 106.1(11) . .
C18' C15' C16' 109.3(11) . .
C20' C15' S3' 110.3(8) . .
C18' C15' S3' 107.7(8) . .
C16' C15' S3' 109.3(9) . .
C17' C16' C15' 116.6(13) . .
C15' C18' C19' 112.7(12) . .
C15' C20' C21' 119.4(11) . .
C26' N1' C22' 116.3(11) . .
C26' N1' Y1' 123.0(8) . .
C22' N1' Y1' 120.3(8) . .
N1' C22' C23' 123.8(13) . .
C24' C23' C22' 117.2(15) . .
C25' C24' C23' 119.6(14) . .
C24' C25' C26' 119.2(14) . .
N1' C26' C25' 123.9(12) . .
C31' N2' C27' 117.7(11) . .
C31' N2' Y1' 115.7(9) . .
C27' N2' Y1' 126.3(8) . .
N2' C27' C28' 121.2(12) . .
C29' C28' C27' 119.6(13) . .
C28' C29' C30' 120.1(14) . .
C29' C30' C31' 117.5(14) . .
N2' C31' C30' 123.8(13) . .

loop_
_geom_bond_atom_site_label_1
_geom_bond_atom_site_label_2
_geom_bond_distance
_geom_bond_site_symmetry_2
Y1 N2 2.478(9) .
Y1 N1 2.480(10) .
Y1 S3 2.587(3) .
Y1 S2 2.681(3) .
Y1 S1 2.848(3) 2_575
Y1 S1 2.850(3) .
S1 C1 1.886(10) .
S1 Y1 2.848(3) 2_575
S2 C8 1.857(10) .
S3 C15 1.824(13) .
C1 C2 1.507(14) .
C1 C6 1.531(14) .
C1 C4 1.545(14) .
C2 C3 1.518(14) .
C4 C5 1.517(13) .
C6 C7 1.484(14) .
C8 C13 1.508(14) .
C8 C11 1.531(14) .
C8 C9 1.547(14) .
C9 C10 1.498(14) .
C11 C12 1.543(14) .
C13 C14 1.50(2) .
C15 C20 1.50(2) .
C15 C18 1.52(2) .
C15 C16 1.61(4) .
C16 C17 1.44(4) .
C18 C19 1.48(2) .
C20 C21 1.52(3) .
N1 C22 1.30(2) .
N1 C26 1.304(14) .
C22 C23 1.38(2) .
C23 C24 1.35(2) .
C24 C25 1.38(2) .
C25 C26 1.38(2) .
N2 C27 1.307(14) .
N2 C31 1.311(13) .
C27 C28 1.37(2) .
C28 C29 1.37(2) .
C29 C30 1.32(2) .
C30 C31 1.39(2) .
Y1' N1' 2.472(9) .
Y1' N2' 2.492(9) .
Y1' S3' 2.642(3) .
Y1' S2' 2.650(3) .
Y1' S1' 2.825(3) .
Y1' S1' 2.870(3) 2_666
S1' C1' 1.867(10) .
S1' Y1' 2.870(3) 2_666
S2' C8' 1.847(11) .
S3' C15' 1.860(11) .
C1' C4' 1.516(15) .
C1' C6' 1.527(13) .
C1' C2' 1.547(15) .
C2' C3' 1.51(2) .
C4' C5' 1.53(2) .
C6' C7' 1.540(14) .
C8' C13' 1.514(14) .
C8' C11' 1.522(14) .
C8' C9' 1.53(2) .
C9' C10' 1.49(2) .
C11' C12' 1.516(14) .
C13' C14' 1.517(15) .
C15' C20' 1.50(2) .
C15' C18' 1.504(15) .
C15' C16' 1.56(2) .
C16' C17' 1.49(2) .
C18' C19' 1.56(2) .
C20' C21' 1.522(14) .
N1' C26' 1.332(13) .
N1' C22' 1.332(14) .
C22' C23' 1.40(2) .
C23' C24' 1.37(2) .
C24' C25' 1.36(2) .
C25' C26' 1.365(15) .
N2' C31' 1.324(14) .
N2' C27' 1.329(13) .
C27' C28' 1.395(15) .
C28' C29' 1.33(2) .
C29' C30' 1.37(2) .
C30' C31' 1.37(2) .
